data_7057711
loop_
_publ_author_name
'Dimiza, Filitsa'
'Raptopoulou, Catherine P.'
'Psycharis, Vassilis'
'Papadopoulos, Athanasios N.'
'Psomas, George'

_publ_section_title
;
 Manganese(ii) complexes with the non-steroidal anti-inflammatory drugs
 naproxen and mefenamic acid: synthesis, structure, antioxidant capacity,
 and interaction with albumins and DNA
;
_journal_issue 20
_journal_name_full 'New Journal of Chemistry'
_journal_page_first 16666
_journal_paper_doi 10.1039/C8NJ03226B
_journal_volume 42
_journal_year 2018
_chemical_absolute_configuration syn
_chemical_formula_sum 'C38 H40 Mn N2 O8'
_chemical_formula_weight 707.66
_space_group_crystal_system monoclinic
_space_group_IT_number 4
_space_group_name_Hall 'P 2yb'
_space_group_name_H-M_alt 'P 1 21 1'
_symmetry_space_group_name_Hall 'P 2yb'
_symmetry_space_group_name_H-M 'P 1 21 1'
_atom_sites_solution_hydrogens mixed
_audit_creation_method SHELXL-2014/6
_audit_update_record
;
2018-06-26 deposited with the CCDC.
2018-09-03 downloaded from the CCDC.
;
_cell_angle_alpha 90
_cell_angle_beta 96.6190(10)
_cell_angle_gamma 90
_cell_formula_units_Z 2
_cell_length_a 9.73970(10)
_cell_length_b 5.57860(10)
_cell_length_c 33.21600(10)
_cell_measurement_reflns_used 20467
_cell_measurement_temperature 160(2)
_cell_measurement_theta_max 71.99
_cell_measurement_theta_min 6.64
_cell_volume 1792.73(4)
_computing_cell_refinement 'Crystalclear, Rigaku MSC, 2005'
_computing_data_collection 'Crystalclear, Rigaku MSC, 2005'
_computing_data_reduction 'Crystalclear, Rigaku MSC, 2005'
_computing_molecular_graphics 'Diamond ver3.1'
_computing_publication_material 'publCIF, J.Appl.Cryst. 2010, 43, 920'
_computing_structure_refinement 'SHELXL-2014/6 (Sheldrick, 2014)'
_computing_structure_solution 'SHELXS (Sheldrick,2008)'
_diffrn_ambient_temperature 160(2)
_diffrn_measured_fraction_theta_full 0.895
_diffrn_measured_fraction_theta_max 0.950
_diffrn_measurement_device_type 'Rigaku R-AXIS SPIDER IPDS'
_diffrn_measurement_method '\q scans'
_diffrn_radiation_type CuK\a
_diffrn_radiation_wavelength 1.54178
_diffrn_reflns_av_R_equivalents 0.0389
_diffrn_reflns_av_unetI/netI 0.0567
_diffrn_reflns_Laue_measured_fraction_full 0.895
_diffrn_reflns_Laue_measured_fraction_max 0.950
_diffrn_reflns_limit_h_max 11
_diffrn_reflns_limit_h_min -11
_diffrn_reflns_limit_k_max 6
_diffrn_reflns_limit_k_min -6
_diffrn_reflns_limit_l_max 39
_diffrn_reflns_limit_l_min -36
_diffrn_reflns_number 20214
_diffrn_reflns_point_group_measured_fraction_full 0.882
_diffrn_reflns_point_group_measured_fraction_max 0.938
_diffrn_reflns_theta_full 67.679
_diffrn_reflns_theta_max 64.976
_diffrn_reflns_theta_min 6.639
_exptl_absorpt_coefficient_mu 3.438
_exptl_absorpt_correction_T_max 1.000
_exptl_absorpt_correction_T_min 0.649
_exptl_absorpt_correction_type empirical
_exptl_absorpt_process_details 'Crystalclear, Rigaku MSC, 2005'
_exptl_crystal_colour colorless
_exptl_crystal_density_diffrn 1.311
_exptl_crystal_description parallelepiped
_exptl_crystal_F_000 742
_exptl_crystal_size_max 0.53
_exptl_crystal_size_mid 0.17
_exptl_crystal_size_min 0.12
_refine_diff_density_max 0.341
_refine_diff_density_min -0.346
_refine_diff_density_rms 0.055
_refine_ls_abs_structure_details
;
 Flack x determined using 2102 quotients [(I+)-(I-)]/[(I+)+(I-)]
 (Parsons, Flack and Wagner, Acta Cryst. B69 (2013) 249-259).
;
_refine_ls_abs_structure_Flack 0.009(2)
_refine_ls_extinction_method none
_refine_ls_goodness_of_fit_ref 1.015
_refine_ls_hydrogen_treatment mixed
_refine_ls_matrix_type full
_refine_ls_number_parameters 534
_refine_ls_number_reflns 5744
_refine_ls_number_restraints 1
_refine_ls_restrained_S_all 1.015
_refine_ls_R_factor_all 0.0343
_refine_ls_R_factor_gt 0.0321
_refine_ls_shift/su_max 0.001
_refine_ls_shift/su_mean 0.000
_refine_ls_structure_factor_coef Fsqd
_refine_ls_weighting_details 'w=1/[\s^2^(Fo^2^)+(0.0336P)^2^] where P=(Fo^2^+2Fc^2^)/3'
_refine_ls_weighting_scheme calc
_refine_ls_wR_factor_gt 0.0744
_refine_ls_wR_factor_ref 0.0756
_reflns_Friedel_coverage 0.773
_reflns_Friedel_fraction_full 0.865
_reflns_Friedel_fraction_max 0.923
_reflns_number_gt 5327
_reflns_number_total 5744
_reflns_threshold_expression 'I > 2\s(I)'
_cod_data_source_file c8nj03226b2.cif
_cod_data_source_block compound1
_cod_depositor_comments 'Adding full bibliography for 7057707--7057711.cif.'
_cod_original_cell_volume 1792.72(4)
_cod_database_code 7057711
_shelx_space_group_comment
;
The symmetry employed for this shelxl refinement is uniquely defined
by the following loop, which should always be used as a source of
symmetry information in preference to the above space-group names.
They are only intended as comments.
;
_shelxl_version_number 2014/6

loop_
_space_group_symop_operation_xyz
'x, y, z'
'-x, y+1/2, -z'

loop_
_atom_site_label
_atom_site_type_symbol
_atom_site_fract_x
_atom_site_fract_y
_atom_site_fract_z
_atom_site_U_iso_or_equiv
_atom_site_adp_type
_atom_site_occupancy
_atom_site_site_symmetry_order
_atom_site_calc_flag
_atom_site_refinement_flags_posn
_atom_site_refinement_flags_adp
Mn Mn 0.87077(5) 0.20862(10) 0.74829(2) 0.01994(14) Uani 1 1 d . .
N1 N 0.6760(3) 0.1553(5) 0.78075(8) 0.0292(7) Uani 1 1 d . .
C1 C 0.6415(5) 0.3200(10) 0.80529(16) 0.090(2) Uani 1 1 d . .
H1 H 0.7053 0.4471 0.8117 0.108 Uiso 1 1 calc R U
C2 C 0.5197(6) 0.3258(12) 0.82293(17) 0.099(2) Uani 1 1 d . .
H2 H 0.5029 0.4520 0.8409 0.118 Uiso 1 1 calc R U
C3 C 0.4279(5) 0.1572(9) 0.81476(14) 0.0565(13) Uani 1 1 d . .
H3 H 0.3438 0.1566 0.8267 0.068 Uiso 1 1 calc R U
C4 C 0.4573(6) -0.0175(14) 0.78853(19) 0.110(3) Uani 1 1 d . .
H4 H 0.3928 -0.1421 0.7812 0.132 Uiso 1 1 calc R U
C5 C 0.5830(5) -0.0113(10) 0.77261(15) 0.088(2) Uani 1 1 d . .
H5 H 0.6025 -0.1363 0.7547 0.105 Uiso 1 1 calc R U
N2 N 1.0622(3) 0.2676(5) 0.71439(8) 0.0269(7) Uani 1 1 d . .
C6 C 1.0916(4) 0.1083(7) 0.68669(12) 0.0373(10) Uani 1 1 d . .
C7 C 1.2107(4) 0.1154(8) 0.66804(13) 0.0414(11) Uani 1 1 d . .
C8 C 1.3043(4) 0.2919(8) 0.67743(13) 0.0415(11) Uani 1 1 d . .
C9 C 1.2754(5) 0.4615(9) 0.70482(15) 0.0585(14) Uani 1 1 d . .
C10 C 1.1540(4) 0.4444(8) 0.72251(13) 0.0494(12) Uani 1 1 d . .
O11 O 0.7793(2) -0.0090(4) 0.69868(6) 0.0230(5) Uani 1 1 d . .
O12 O 0.6384(2) 0.2502(4) 0.66347(6) 0.0306(6) Uani 1 1 d . .
O13 O 1.3365(2) -0.1343(5) 0.51777(7) 0.0358(6) Uani 1 1 d . .
C11 C 0.6949(3) 0.0509(6) 0.66781(9) 0.0196(7) Uani 1 1 d . .
C12 C 0.6715(3) -0.1345(6) 0.63398(9) 0.0238(8) Uani 1 1 d . .
C13 C 0.5269(3) -0.1153(8) 0.61046(10) 0.0429(10) Uani 1 1 d . .
H13A H 0.4570 -0.1363 0.6292 0.064 Uiso 1 1 calc R U
H13B H 0.5158 0.0427 0.5976 0.064 Uiso 1 1 calc R U
H13C H 0.5155 -0.2402 0.5896 0.064 Uiso 1 1 calc R U
C14 C 0.7860(3) -0.1042(6) 0.60737(9) 0.0212(7) Uani 1 1 d . .
C15 C 0.7886(4) 0.0993(6) 0.58199(10) 0.0249(8) Uani 1 1 d . .
C16 C 0.8939(4) 0.1357(6) 0.55908(10) 0.0263(9) Uani 1 1 d . .
C17 C 1.0053(3) -0.0281(6) 0.55960(9) 0.0221(8) Uani 1 1 d . .
C18 C 1.1178(3) 0.0100(7) 0.53650(9) 0.0253(8) Uani 1 1 d . .
C19 C 1.2235(3) -0.1503(6) 0.53840(10) 0.0266(8) Uani 1 1 d . .
C20 C 1.2205(4) -0.3568(6) 0.56284(11) 0.0296(9) Uani 1 1 d . .
C21 C 1.1151(4) -0.3969(6) 0.58526(11) 0.0304(9) Uani 1 1 d . .
C22 C 1.0030(3) -0.2340(5) 0.58472(9) 0.0220(8) Uani 1 1 d . .
C23 C 0.8923(3) -0.2668(7) 0.60796(9) 0.0233(8) Uani 1 1 d . .
C24 C 1.3520(4) 0.0798(7) 0.49544(11) 0.0446(11) Uani 1 1 d . .
H24A H 1.4363 0.0698 0.4821 0.067 Uiso 1 1 calc R U
H24B H 1.2719 0.0997 0.4750 0.067 Uiso 1 1 calc R U
H24C H 1.3583 0.2173 0.5139 0.067 Uiso 1 1 calc R U
O31 O 0.9616(2) 0.4249(4) 0.79858(6) 0.0254(6) Uani 1 1 d . .
O32 O 1.0968(2) 0.1592(4) 0.83381(7) 0.0369(7) Uani 1 1 d . .
O33 O 1.8239(2) 0.5005(5) 0.98313(7) 0.0418(7) Uani 1 1 d . .
C31 C 1.0444(3) 0.3612(6) 0.82965(9) 0.0216(8) Uani 1 1 d . .
C32 C 1.0749(4) 0.5512(7) 0.86249(10) 0.0309(9) Uani 1 1 d . .
C33 C 0.9507(4) 0.5750(10) 0.88602(11) 0.0770(18) Uani 1 1 d . .
H33A H 0.8676 0.6048 0.8671 0.116 Uiso 1 1 calc R U
H33B H 0.9390 0.4265 0.9010 0.116 Uiso 1 1 calc R U
H33C H 0.9655 0.7091 0.9051 0.116 Uiso 1 1 calc R U
C34 C 1.2080(3) 0.5045(6) 0.89015(9) 0.0237(8) Uani 1 1 d . .
C35 C 1.3150(4) 0.6622(6) 0.89095(9) 0.0252(8) Uani 1 1 d . .
C36 C 1.4422(3) 0.6252(6) 0.91546(9) 0.0218(7) Uani 1 1 d . .
C37 C 1.5560(4) 0.7832(6) 0.91542(10) 0.0309(9) Uani 1 1 d . .
C38 C 1.6775(4) 0.7359(8) 0.93825(10) 0.0333(9) Uani 1 1 d . .
C39 C 1.6939(3) 0.5272(7) 0.96241(9) 0.0270(8) Uani 1 1 d . .
C40 C 1.5872(3) 0.3725(7) 0.96408(9) 0.0254(8) Uani 1 1 d . .
C41 C 1.4573(3) 0.4181(6) 0.94026(9) 0.0217(7) Uani 1 1 d . .
C42 C 1.3445(3) 0.2618(6) 0.94018(10) 0.0266(9) Uani 1 1 d . .
C43 C 1.2231(3) 0.3018(6) 0.91562(10) 0.0279(8) Uani 1 1 d . .
C44 C 1.8490(3) 0.2893(8) 1.00661(11) 0.0498(12) Uani 1 1 d . .
H44A H 1.9444 0.2908 1.0198 0.075 Uiso 1 1 calc R U
H44B H 1.7850 0.2826 1.0273 0.075 Uiso 1 1 calc R U
H44C H 1.8351 0.1486 0.9890 0.075 Uiso 1 1 calc R U
O1W O 0.9778(3) -0.1062(5) 0.77474(7) 0.0321(6) Uani 1 1 d . .
O2W O 0.7622(3) 0.5222(5) 0.72194(8) 0.0322(6) Uani 1 1 d . .
H7 H 1.229(4) 0.018(7) 0.6500(10) 0.044(12) Uiso 1 1 d . .
H8 H 1.381(3) 0.298(7) 0.6672(10) 0.045(13) Uiso 1 1 d . .
H9 H 1.331(5) 0.586(10) 0.7171(15) 0.11(2) Uiso 1 1 d . .
H10 H 1.131(3) 0.590(7) 0.7428(10) 0.056(12) Uiso 1 1 d . .
H12 H 0.677(3) -0.286(6) 0.6467(8) 0.017(8) Uiso 1 1 d . .
H15 H 0.713(3) 0.212(7) 0.5821(8) 0.034(9) Uiso 1 1 d . .
H16 H 0.900(3) 0.274(6) 0.5445(8) 0.023(9) Uiso 1 1 d . .
H18 H 1.117(3) 0.158(6) 0.5206(8) 0.024(9) Uiso 1 1 d . .
H20 H 1.292(4) -0.461(8) 0.5620(11) 0.060(13) Uiso 1 1 d . .
H21 H 1.115(3) -0.540(6) 0.6002(9) 0.031(10) Uiso 1 1 d . .
H23 H 0.886(4) -0.388(7) 0.6237(10) 0.045(12) Uiso 1 1 d . .
H32 H 1.092(3) 0.695(8) 0.8472(10) 0.053(12) Uiso 1 1 d . .
H35 H 1.311(3) 0.808(5) 0.8754(7) 0.012(8) Uiso 1 1 d . .
H37 H 1.547(3) 0.943(7) 0.8981(10) 0.052(11) Uiso 1 1 d . .
H38 H 1.750(3) 0.821(6) 0.9382(9) 0.036(11) Uiso 1 1 d . .
H40 H 1.593(3) 0.244(6) 0.9805(8) 0.021(9) Uiso 1 1 d . .
H42 H 1.356(3) 0.120(7) 0.9555(9) 0.049(12) Uiso 1 1 d . .
H43 H 1.150(3) 0.182(6) 0.9176(9) 0.032(9) Uiso 1 1 d . .
H6A H 1.027(3) -0.030(7) 0.6839(10) 0.044(11) Uiso 1 1 d . .
H1WA H 1.030(4) -0.041(9) 0.7966(12) 0.070(15) Uiso 1 1 d . .
H1WB H 0.953(3) -0.274(8) 0.7836(10) 0.049(11) Uiso 1 1 d . .
H2WA H 0.710(4) 0.465(8) 0.7035(12) 0.054(14) Uiso 1 1 d . .
H2WB H 0.770(4) 0.697(11) 0.7136(14) 0.100(17) Uiso 1 1 d . .

loop_
_atom_site_aniso_label
_atom_site_aniso_U_11
_atom_site_aniso_U_22
_atom_site_aniso_U_33
_atom_site_aniso_U_23
_atom_site_aniso_U_13
_atom_site_aniso_U_12
Mn 0.0244(3) 0.0166(2) 0.0172(2) -0.0026(2) -0.0043(2) -0.0008(2)
N1 0.0313(17) 0.0316(19) 0.0250(15) -0.0033(13) 0.0046(13) -0.0027(14)
C1 0.068(3) 0.106(5) 0.105(4) -0.079(4) 0.047(3) -0.048(3)
C2 0.087(4) 0.112(5) 0.111(5) -0.067(4) 0.070(4) -0.026(4)
C3 0.046(3) 0.062(3) 0.067(3) 0.019(3) 0.028(3) 0.015(2)
C4 0.079(4) 0.134(7) 0.130(5) -0.049(5) 0.066(4) -0.058(4)
C5 0.078(4) 0.096(5) 0.102(4) -0.053(4) 0.062(3) -0.048(4)
N2 0.0293(16) 0.0233(17) 0.0273(15) -0.0039(12) 0.0005(13) -0.0050(12)
C6 0.031(2) 0.038(2) 0.043(2) -0.012(2) 0.008(2) -0.0055(19)
C7 0.037(2) 0.047(3) 0.043(2) -0.015(2) 0.012(2) 0.000(2)
C8 0.028(2) 0.052(3) 0.046(3) 0.000(2) 0.011(2) -0.002(2)
C9 0.050(3) 0.054(3) 0.075(3) -0.023(3) 0.027(3) -0.027(3)
C10 0.046(3) 0.044(3) 0.061(3) -0.021(2) 0.021(2) -0.017(2)
O11 0.0279(13) 0.0213(13) 0.0182(12) -0.0012(10) -0.0040(10) -0.0031(11)
O12 0.0325(13) 0.0258(15) 0.0307(12) -0.0017(11) -0.0086(11) 0.0013(11)
O13 0.0246(13) 0.0503(17) 0.0329(14) -0.0071(13) 0.0051(12) -0.0004(12)
C11 0.0177(16) 0.0232(18) 0.0177(17) -0.0011(15) 0.0014(14) -0.0088(14)
C12 0.032(2) 0.0210(19) 0.0178(17) -0.0026(15) -0.0017(15) -0.0067(16)
C13 0.0251(19) 0.070(3) 0.033(2) -0.018(2) 0.0004(17) -0.015(2)
C14 0.0222(17) 0.0269(18) 0.0136(15) -0.0047(14) -0.0021(14) -0.0038(15)
C15 0.027(2) 0.0242(18) 0.0231(17) 0.0011(15) 0.0008(16) 0.0041(16)
C16 0.030(2) 0.024(2) 0.0242(19) 0.0054(16) 0.0030(17) 0.0038(15)
C17 0.0233(18) 0.0249(18) 0.0170(16) -0.0012(14) -0.0022(14) -0.0009(15)
C18 0.0258(19) 0.029(2) 0.0201(18) 0.0010(16) -0.0006(16) -0.0035(16)
C19 0.0233(18) 0.033(2) 0.0230(18) -0.0096(16) -0.0006(16) -0.0036(16)
C20 0.024(2) 0.030(2) 0.034(2) -0.0081(17) -0.0035(18) 0.0047(16)
C21 0.037(2) 0.0224(19) 0.029(2) -0.0015(16) -0.0088(18) 0.0046(17)
C22 0.0253(17) 0.0203(19) 0.0187(16) -0.0039(13) -0.0042(15) -0.0024(14)
C23 0.0329(19) 0.0185(18) 0.0172(16) 0.0007(15) -0.0027(15) -0.0070(16)
C24 0.042(2) 0.050(3) 0.044(2) -0.008(2) 0.017(2) -0.014(2)
O31 0.0316(13) 0.0210(13) 0.0206(12) -0.0015(10) -0.0103(10) -0.0005(11)
O32 0.0447(15) 0.0211(15) 0.0386(14) -0.0064(12) -0.0216(12) 0.0050(12)
O33 0.0234(13) 0.0616(18) 0.0379(14) -0.0054(14) -0.0073(11) 0.0008(13)
C31 0.0197(17) 0.0217(19) 0.0220(18) 0.0008(15) -0.0029(15) -0.0046(14)
C32 0.033(2) 0.032(2) 0.0242(19) -0.0090(17) -0.0124(17) 0.0099(17)
C33 0.037(2) 0.143(5) 0.046(2) -0.049(3) -0.018(2) 0.037(3)
C34 0.0257(18) 0.0240(18) 0.0195(16) -0.0066(15) -0.0057(15) 0.0054(16)
C35 0.039(2) 0.0155(18) 0.0188(17) -0.0029(14) -0.0059(16) 0.0056(15)
C36 0.0258(18) 0.0218(17) 0.0171(16) -0.0045(14) -0.0002(14) 0.0034(14)
C37 0.039(2) 0.026(2) 0.0278(19) -0.0030(16) 0.0032(17) -0.0035(17)
C38 0.029(2) 0.038(2) 0.034(2) -0.0090(19) 0.0051(17) -0.010(2)
C39 0.0199(18) 0.037(2) 0.0229(18) -0.0086(16) -0.0016(15) 0.0015(16)
C40 0.0256(19) 0.029(2) 0.0200(17) -0.0019(15) -0.0051(15) 0.0020(16)
C41 0.0228(17) 0.0237(18) 0.0175(16) -0.0036(14) -0.0027(14) 0.0010(15)
C42 0.0296(19) 0.025(2) 0.0233(18) 0.0054(15) -0.0049(15) 0.0000(15)
C43 0.0251(19) 0.032(2) 0.0250(18) -0.0024(16) -0.0027(16) -0.0066(16)
C44 0.029(2) 0.062(3) 0.053(2) -0.011(2) -0.0178(19) 0.015(2)
O1W 0.0450(16) 0.0181(13) 0.0290(14) -0.0004(12) -0.0140(12) 0.0000(12)
O2W 0.0423(16) 0.0191(14) 0.0306(14) -0.0017(12) -0.0152(12) 0.0005(12)

loop_
_atom_type_symbol
_atom_type_description
_atom_type_scat_dispersion_real
_atom_type_scat_dispersion_imag
_atom_type_scat_source
C C 0.0181 0.0091 'International Tables Vol C Tables 4.2.6.8 and 6.1.1.4'
H H 0.0000 0.0000 'International Tables Vol C Tables 4.2.6.8 and 6.1.1.4'
N N 0.0311 0.0180 'International Tables Vol C Tables 4.2.6.8 and 6.1.1.4'
O O 0.0492 0.0322 'International Tables Vol C Tables 4.2.6.8 and 6.1.1.4'
Mn Mn -0.5299 2.8052 'International Tables Vol C Tables 4.2.6.8 and 6.1.1.4'

loop_
_geom_angle_atom_site_label_1
_geom_angle_atom_site_label_2
_geom_angle_atom_site_label_3
_geom_angle
O11 Mn O31 179.39(9)
O11 Mn O2W 90.36(9)
O31 Mn O2W 89.93(9)
O11 Mn O1W 89.47(9)
O31 Mn O1W 90.24(9)
O2W Mn O1W 179.55(12)
O11 Mn N1 89.71(9)
O31 Mn N1 89.79(9)
O2W Mn N1 84.48(10)
O1W Mn N1 95.11(10)
O11 Mn N2 89.61(9)
O31 Mn N2 90.90(9)
O2W Mn N2 94.11(10)
O1W Mn N2 86.31(10)
N1 Mn N2 178.43(10)
C1 N1 C5 114.3(4)
C1 N1 Mn 119.2(3)
C5 N1 Mn 125.7(3)
N1 C1 C2 125.4(5)
C3 C2 C1 119.7(5)
C2 C3 C4 117.4(5)
C3 C4 C5 119.1(5)
N1 C5 C4 124.1(5)
C6 N2 C10 116.0(3)
C6 N2 Mn 119.4(2)
C10 N2 Mn 124.4(2)
N2 C6 C7 123.4(4)
C8 C7 C6 119.8(4)
C7 C8 C9 118.2(4)
C8 C9 C10 119.2(4)
N2 C10 C9 123.3(4)
C11 O11 Mn 129.4(2)
C19 O13 C24 117.2(3)
O12 C11 O11 124.1(3)
O12 C11 C12 119.7(3)
O11 C11 C12 116.1(3)
C14 C12 C11 107.3(3)
C14 C12 C13 113.0(3)
C11 C12 C13 112.2(3)
C23 C14 C15 118.2(3)
C23 C14 C12 121.6(3)
C15 C14 C12 120.2(3)
C16 C15 C14 121.3(3)
C15 C16 C17 121.5(3)
C16 C17 C22 117.6(3)
C16 C17 C18 122.2(3)
C22 C17 C18 120.2(3)
C19 C18 C17 120.1(3)
C18 C19 O13 125.7(3)
C18 C19 C20 119.9(3)
O13 C19 C20 114.4(3)
C21 C20 C19 121.2(3)
C20 C21 C22 121.2(4)
C23 C22 C21 123.1(3)
C23 C22 C17 119.5(3)
C21 C22 C17 117.4(3)
C14 C23 C22 121.9(3)
C31 O31 Mn 128.9(2)
C39 O33 C44 117.1(3)
O32 C31 O31 123.6(3)
O32 C31 C32 120.6(3)
O31 C31 C32 115.8(3)
C33 C32 C34 112.2(3)
C33 C32 C31 109.1(3)
C34 C32 C31 113.3(3)
C35 C34 C43 118.7(3)
C35 C34 C32 119.8(3)
C43 C34 C32 121.5(3)
C34 C35 C36 122.2(3)
C37 C36 C41 118.6(3)
C37 C36 C35 122.8(3)
C41 C36 C35 118.6(3)
C38 C37 C36 120.7(3)
C37 C38 C39 120.8(4)
C40 C39 O33 125.1(3)
C40 C39 C38 120.7(3)
O33 C39 C38 114.2(3)
C39 C40 C41 119.7(3)
C42 C41 C36 118.5(3)
C42 C41 C40 122.1(3)
C36 C41 C40 119.4(3)
C43 C42 C41 121.4(3)
C42 C43 C34 120.6(3)

loop_
_geom_bond_atom_site_label_1
_geom_bond_atom_site_label_2
_geom_bond_distance
Mn O11 2.155(2)
Mn O31 2.165(2)
Mn O2W 2.175(3)
Mn O1W 2.175(2)
Mn N1 2.307(3)
Mn N2 2.310(3)
N1 C1 1.297(5)
N1 C5 1.304(5)
C1 C2 1.383(6)
C2 C3 1.304(7)
C3 C4 1.360(7)
C4 C5 1.389(6)
N2 C6 1.334(4)
N2 C10 1.338(4)
C6 C7 1.377(5)
C7 C8 1.354(5)
C8 C9 1.364(6)
C9 C10 1.383(5)
O11 C11 1.282(4)
O12 C11 1.242(4)
O13 C19 1.365(4)
O13 C24 1.423(4)
C11 C12 1.525(4)
C12 C14 1.510(4)
C12 C13 1.534(4)
C14 C23 1.375(5)
C14 C15 1.416(4)
C15 C16 1.360(5)
C16 C17 1.418(4)
C17 C22 1.421(4)
C17 C18 1.424(4)
C18 C19 1.360(4)
C19 C20 1.411(5)
C20 C21 1.355(5)
C21 C22 1.419(4)
C22 C23 1.408(4)
O31 C31 1.284(3)
O32 C31 1.238(4)
O33 C39 1.378(3)
O33 C44 1.419(5)
C31 C32 1.525(5)
C32 C33 1.520(5)
C32 C34 1.522(4)
C34 C35 1.362(5)
C34 C43 1.410(5)
C35 C36 1.417(4)
C36 C37 1.417(4)
C36 C41 1.417(4)
C37 C38 1.356(4)
C38 C39 1.413(5)
C39 C40 1.357(5)
C40 C41 1.435(4)
C41 C42 1.402(4)
C42 C43 1.375(4)

loop_
_geom_hbond_atom_site_label_D
_geom_hbond_atom_site_label_H
_geom_hbond_atom_site_label_A
_geom_hbond_distance_DH
_geom_hbond_distance_HA
_geom_hbond_distance_DA
_geom_hbond_angle_DHA
_geom_hbond_site_symmetry_A
C1 H1 O31 0.95 2.59 3.205(5) 123.1 .
C10 H10 O1W 1.10(4) 2.57(4) 3.595(5) 156(2) 1_565
C32 H32 O32 0.97(4) 2.63(4) 3.536(5) 155(3) 1_565
C6 H6A O11 0.99(4) 2.52(3) 3.181(5) 124(3) .
O1W H1WA O32 0.91(4) 1.74(5) 2.619(3) 162(4) .
O1W H1WB O31 1.02(5) 1.75(5) 2.743(3) 164(3) 1_545
O2W H2WA O12 0.81(4) 1.87(4) 2.644(3) 160(4) .
O2W H2WB O11 1.02(6) 1.72(6) 2.737(3) 178(4) 1_565
